data_2218190
loop_
_publ_author_name
'Akkurt, Mehmet'
'Karaca, Selvi'
'Jarrahpour, Aliasghar'
'Ebrahimi, Edris'
'B\"uy\"ukg\"ung\"or, Orhan'

_publ_section_title
;
 4-(9-Anthryl)-1-(4-methoxyphenyl)spiro[azetidin-3,9'-xanthen]-2-one
;
_journal_coeditor_code LH2616
_journal_issue 5
_journal_name_full 'Acta Crystallographica Section E'
_journal_page_first o902
_journal_page_last o903
_journal_paper_doi 10.1107/S1600536808010908
_journal_volume 64
_journal_year 2008
_chemical_formula_iupac 'C36 H25 N O3'
_chemical_formula_moiety 'C36 H25 N O3'
_chemical_formula_sum 'C36 H25 N O3'
_chemical_formula_weight 519.57
_chemical_name_systematic
;
4-(9-Anthryl)-1-(4-methoxyphenyl)spiro[azetidin-3,9'-xanthen]-2-one
;
_space_group_IT_number 14
_symmetry_cell_setting monoclinic
_symmetry_space_group_name_Hall '-P 2ybc'
_symmetry_space_group_name_H-M 'P 1 21/c 1'
_atom_sites_solution_hydrogens geom
_atom_sites_solution_primary direct
_atom_sites_solution_secondary difmap
_cell_angle_alpha 90
_cell_angle_beta 114.768(5)
_cell_angle_gamma 90
_cell_formula_units_Z 4
_cell_length_a 13.7629(9)
_cell_length_b 10.5845(4)
_cell_length_c 20.5777(12)
_cell_measurement_reflns_used 23499
_cell_measurement_temperature 293(2)
_cell_measurement_theta_max 28.05
_cell_measurement_theta_min 1.53
_cell_volume 2721.9(3)
_computing_cell_refinement 'X-AREA (Stoe & Cie, 2002)'
_computing_data_collection 'X-AREA (Stoe & Cie, 2002)'
_computing_data_reduction 'X-RED32 (Stoe & Cie, 2002)'
_computing_molecular_graphics 'ORTEP-3 for Windows (Farrugia, 1997)'
_computing_publication_material 'WinGX (Farrugia, 1999)'
_computing_structure_refinement 'SHELXL97 (Sheldrick, 2008)'
_computing_structure_solution 'SIR97 (Altomare et al., 1999\\bbr01)'
_diffrn_ambient_temperature 293(2)
_diffrn_detector_area_resol_mean 6.67
_diffrn_measured_fraction_theta_full 0.986
_diffrn_measured_fraction_theta_max 0.986
_diffrn_measurement_device '2-circle goniometer'
_diffrn_measurement_device_type 'Stoe IPDS-2'
_diffrn_measurement_method \w
_diffrn_radiation_monochromator 'plane graphite'
_diffrn_radiation_type 'Mo K\a'
_diffrn_radiation_wavelength 0.71073
_diffrn_reflns_av_R_equivalents 0.1004
_diffrn_reflns_av_sigmaI/netI 0.0772
_diffrn_reflns_limit_h_max 17
_diffrn_reflns_limit_h_min -17
_diffrn_reflns_limit_k_max 13
_diffrn_reflns_limit_k_min -13
_diffrn_reflns_limit_l_max 25
_diffrn_reflns_limit_l_min -25
_diffrn_reflns_number 19756
_diffrn_reflns_reduction_process
;
;
_diffrn_reflns_theta_full 26.50
_diffrn_reflns_theta_max 26.50
_diffrn_reflns_theta_min 1.63
_diffrn_standards_number 0
_exptl_absorpt_coefficient_mu 0.080
_exptl_absorpt_correction_T_max 0.987
_exptl_absorpt_correction_T_min 0.953
_exptl_absorpt_correction_type none
_exptl_crystal_colour 'light yellow'
_exptl_crystal_density_diffrn 1.268
_exptl_crystal_density_method 'Not Measured'
_exptl_crystal_description prism
_exptl_crystal_F_000 1088
_exptl_crystal_size_max 0.610
_exptl_crystal_size_mid 0.330
_exptl_crystal_size_min 0.160
_refine_diff_density_max 0.129
_refine_diff_density_min -0.181
_refine_ls_extinction_method none
_refine_ls_goodness_of_fit_ref 1.031
_refine_ls_hydrogen_treatment constr
_refine_ls_matrix_type full
_refine_ls_number_parameters 361
_refine_ls_number_reflns 5559
_refine_ls_number_restraints 0
_refine_ls_restrained_S_all 1.031
_refine_ls_R_factor_all 0.1148
_refine_ls_R_factor_gt 0.0613
_refine_ls_shift/su_max 0.000
_refine_ls_shift/su_mean 0.000
_refine_ls_structure_factor_coef Fsqd
_refine_ls_weighting_details 'calc w=1/[\s^2^(Fo^2^)+(0.0486P)^2^]  where  P=(Fo^2^+2Fc^2^)/3'
_refine_ls_weighting_scheme calc
_refine_ls_wR_factor_gt 0.1139
_refine_ls_wR_factor_ref 0.1334
_reflns_number_gt 3359
_reflns_number_total 5559
_reflns_threshold_expression I>2\s(I)
_cod_data_source_file lh2616.cif
_cod_data_source_block I
_cod_original_sg_symbol_H-M 'P 21/c'
_cod_database_code 2218190
_cod_database_fobs_code 2218190

loop_
_symmetry_equiv_pos_site_id
_symmetry_equiv_pos_as_xyz
1 x,y,z
2 -x,1/2+y,1/2-z
3 -x,-y,-z
4 x,1/2-y,1/2+z

loop_
_atom_site_aniso_label
_atom_site_aniso_U_11
_atom_site_aniso_U_22
_atom_site_aniso_U_33
_atom_site_aniso_U_12
_atom_site_aniso_U_13
_atom_site_aniso_U_23
O1 0.0620(10) 0.0613(11) 0.0500(10) -0.0043(8) 0.0228(8) 0.0149(9)
O2 0.0431(8) 0.0711(12) 0.0598(11) 0.0029(8) 0.0070(8) -0.0105(10)
O3 0.0571(10) 0.0691(13) 0.0525(11) -0.0128(9) 0.0007(8) -0.0011(10)
N1 0.0390(9) 0.0453(11) 0.0344(10) -0.0005(8) 0.0117(7) 0.0030(9)
C1 0.0445(11) 0.0412(12) 0.0388(12) -0.0027(9) 0.0203(10) 0.0034(10)
C2 0.0519(12) 0.0503(14) 0.0499(14) 0.0033(11) 0.0229(11) 0.0037(12)
C3 0.0782(17) 0.0555(16) 0.0585(17) 0.0071(13) 0.0376(14) 0.0002(14)
C4 0.0913(19) 0.0581(17) 0.0512(16) -0.0055(15) 0.0302(15) -0.0113(14)
C5 0.0646(15) 0.0624(17) 0.0487(16) -0.0079(13) 0.0163(12) -0.0054(14)
C6 0.0483(12) 0.0487(14) 0.0427(13) -0.0020(10) 0.0164(10) 0.0013(11)
C7 0.0411(12) 0.0551(15) 0.0635(17) -0.0023(10) 0.0186(11) -0.0073(13)
C8 0.0388(13) 0.077(2) 0.105(2) 0.0015(12) 0.0170(14) -0.0199(19)
C9 0.0497(15) 0.101(3) 0.131(3) 0.0073(16) 0.0379(18) -0.034(2)
C10 0.0661(18) 0.119(3) 0.111(3) 0.0072(18) 0.0440(19) -0.046(2)
C11 0.0538(14) 0.093(2) 0.0724(19) 0.0040(14) 0.0269(13) -0.0246(18)
C12 0.0409(11) 0.0514(14) 0.0544(15) -0.0019(10) 0.0200(11) -0.0039(12)
C13 0.0374(10) 0.0424(13) 0.0452(13) -0.0009(9) 0.0187(9) 0.0025(11)
C14 0.0427(11) 0.0432(13) 0.0393(12) 0.0028(9) 0.0193(9) 0.0072(11)
C15 0.0396(10) 0.0417(13) 0.0342(11) 0.0030(9) 0.0107(9) 0.0030(10)
C16 0.0373(10) 0.0465(13) 0.0353(11) 0.0003(9) 0.0151(9) 0.0018(10)
C17 0.0476(12) 0.0470(14) 0.0418(13) 0.0044(10) 0.0155(10) 0.0083(11)
C18 0.0444(12) 0.0609(17) 0.0370(12) 0.0066(11) 0.0091(10) 0.0085(12)
C19 0.0414(11) 0.0572(15) 0.0377(13) -0.0024(10) 0.0109(10) 0.0001(12)
C20 0.0557(13) 0.0469(14) 0.0564(16) -0.0039(11) 0.0093(12) 0.0038(13)
C21 0.0503(13) 0.0522(15) 0.0494(15) 0.0028(11) 0.0014(11) 0.0087(13)
C22 0.0686(17) 0.068(2) 0.087(2) -0.0150(15) 0.0023(16) -0.0109(18)
C23 0.0483(11) 0.0382(12) 0.0361(12) -0.0086(9) 0.0155(10) 0.0005(10)
C24 0.0495(12) 0.0405(12) 0.0464(13) -0.0090(10) 0.0223(10) -0.0063(11)
C25 0.0504(12) 0.0452(14) 0.0574(15) -0.0021(10) 0.0261(11) -0.0039(12)
C26 0.0509(13) 0.0504(15) 0.0765(19) -0.0004(11) 0.0279(13) -0.0082(14)
C27 0.0555(14) 0.0589(17) 0.095(2) -0.0077(13) 0.0391(16) -0.0127(17)
C28 0.0736(17) 0.0611(18) 0.092(2) -0.0195(14) 0.0583(17) -0.0172(17)
C29 0.0673(15) 0.0474(14) 0.0562(16) -0.0163(12) 0.0362(13) -0.0095(13)
C30 0.0866(19) 0.0606(17) 0.0637(18) -0.0179(15) 0.0470(15) -0.0037(15)
C31 0.0885(18) 0.0510(16) 0.0431(14) -0.0162(14) 0.0275(13) -0.0003(13)
C32 0.115(3) 0.084(2) 0.0501(18) -0.009(2) 0.0279(17) 0.0168(17)
C33 0.113(3) 0.094(3) 0.0505(19) 0.000(2) 0.0063(18) 0.0278(19)
C34 0.0733(18) 0.083(2) 0.0619(19) -0.0001(16) 0.0013(15) 0.0228(17)
C35 0.0605(14) 0.0600(17) 0.0518(15) -0.0072(12) 0.0096(12) 0.0109(14)
C36 0.0583(13) 0.0452(14) 0.0382(13) -0.0091(11) 0.0121(10) 0.0006(11)

loop_
_atom_site_type_symbol
_atom_site_label
_atom_site_fract_x
_atom_site_fract_y
_atom_site_fract_z
_atom_site_U_iso_or_equiv
_atom_site_thermal_displace_type
_atom_site_calc_flag
_atom_site_refinement_flags
_atom_site_occupancy
O O1 0.30826(12) 0.47676(17) 0.36036(9) 0.0580(6) Uani . . 1.000
O O2 0.01260(12) 0.56344(18) 0.12243(10) 0.0629(6) Uani . . 1.000
O O3 0.70434(13) 0.89046(19) 0.54334(10) 0.0671(7) Uani . . 1.000
N N1 0.36864(12) 0.65460(17) 0.32002(9) 0.0408(6) Uani . . 1.000
C C1 0.19804(16) 0.4947(2) 0.18251(11) 0.0405(7) Uani . . 1.000
C C2 0.27536(18) 0.4117(2) 0.17982(13) 0.0502(8) Uani . . 1.000
C C3 0.2530(2) 0.3274(3) 0.12490(15) 0.0610(10) Uani . . 1.000
C C4 0.1512(2) 0.3219(3) 0.07022(15) 0.0668(10) Uani . . 1.000
C C5 0.0726(2) 0.4008(3) 0.07171(14) 0.0611(9) Uani . . 1.000
C C6 0.09628(17) 0.4865(2) 0.12622(12) 0.0475(8) Uani . . 1.000
C C7 0.02358(17) 0.6316(2) 0.18153(15) 0.0544(9) Uani . . 1.000
C C8 -0.06802(19) 0.6919(3) 0.17835(19) 0.0781(10) Uani . . 1.000
C C9 -0.0640(2) 0.7611(4) 0.2355(2) 0.0939(15) Uani . . 1.000
C C10 0.0301(2) 0.7712(4) 0.2973(2) 0.0964(15) Uani . . 1.000
C C11 0.1208(2) 0.7119(3) 0.29880(17) 0.0729(10) Uani . . 1.000
C C12 0.12027(16) 0.6437(2) 0.24156(13) 0.0489(8) Uani . . 1.000
C C13 0.22163(15) 0.5893(2) 0.24046(12) 0.0412(7) Uani . . 1.000
C C14 0.30342(16) 0.5552(2) 0.31672(12) 0.0410(7) Uani . . 1.000
C C15 0.30515(15) 0.7010(2) 0.24693(11) 0.0401(7) Uani . . 1.000
C C16 0.45290(15) 0.7156(2) 0.37759(11) 0.0397(7) Uani . . 1.000
C C17 0.52326(16) 0.6478(2) 0.43596(12) 0.0466(8) Uani . . 1.000
C C18 0.60597(16) 0.7098(2) 0.49038(12) 0.0501(8) Uani . . 1.000
C C19 0.61856(16) 0.8382(2) 0.48725(12) 0.0474(8) Uani . . 1.000
C C20 0.54858(18) 0.9063(3) 0.43031(14) 0.0578(8) Uani . . 1.000
C C21 0.46607(17) 0.8438(3) 0.37511(14) 0.0572(8) Uani . . 1.000
C C22 0.7252(2) 1.0209(3) 0.53897(18) 0.0848(11) Uani . . 1.000
C C23 0.35611(16) 0.7107(2) 0.19465(11) 0.0416(7) Uani . . 1.000
C C24 0.46163(17) 0.6711(2) 0.20799(12) 0.0447(7) Uani . . 1.000
C C25 0.52860(17) 0.5941(2) 0.26651(13) 0.0498(8) Uani . . 1.000
C C26 0.63122(19) 0.5661(2) 0.27846(16) 0.0589(9) Uani . . 1.000
C C27 0.6760(2) 0.6116(3) 0.23318(18) 0.0672(10) Uani . . 1.000
C C28 0.6161(2) 0.6794(3) 0.17531(18) 0.0676(11) Uani . . 1.000
C C29 0.50704(19) 0.7110(2) 0.15967(14) 0.0535(9) Uani . . 1.000
C C30 0.4453(2) 0.7773(3) 0.09829(16) 0.0650(10) Uani . . 1.000
C C31 0.3389(2) 0.8062(3) 0.08063(14) 0.0609(9) Uani . . 1.000
C C32 0.2736(3) 0.8687(3) 0.01526(17) 0.0853(13) Uani . . 1.000
C C33 0.1714(3) 0.8974(4) -0.00129(18) 0.0953(15) Uani . . 1.000
C C34 0.1254(2) 0.8668(3) 0.04666(17) 0.0819(11) Uani . . 1.000
C C35 0.18394(19) 0.8077(3) 0.11000(14) 0.0622(9) Uani . . 1.000
C C36 0.29327(18) 0.7731(2) 0.12966(13) 0.0500(8) Uani . . 1.000
H H2 0.34400 0.41390 0.21640 0.0600 Uiso calc R 1.000
H H3 0.30630 0.27400 0.12440 0.0730 Uiso calc R 1.000
H H4 0.13580 0.26510 0.03270 0.0800 Uiso calc R 1.000
H H5 0.00350 0.39590 0.03580 0.0730 Uiso calc R 1.000
H H8 -0.13180 0.68530 0.13750 0.0940 Uiso calc R 1.000
H H9 -0.12520 0.80210 0.23290 0.1130 Uiso calc R 1.000
H H10 0.03220 0.81640 0.33660 0.1150 Uiso calc R 1.000
H H11 0.18440 0.71840 0.33990 0.0870 Uiso calc R 1.000
H H15 0.27310 0.78260 0.24940 0.0480 Uiso calc R 1.000
H H17 0.51490 0.56100 0.43850 0.0560 Uiso calc R 1.000
H H18 0.65350 0.66430 0.52940 0.0600 Uiso calc R 1.000
H H20 0.55610 0.99340 0.42850 0.0690 Uiso calc R 1.000
H H21 0.41910 0.88950 0.33590 0.0690 Uiso calc R 1.000
H H22A 0.66410 1.06950 0.53510 0.1020 Uiso calc R 1.000
H H22B 0.73910 1.03550 0.49760 0.1020 Uiso calc R 1.000
H H22C 0.78640 1.04570 0.58120 0.1020 Uiso calc R 1.000
H H25 0.50130 0.56190 0.29750 0.0600 Uiso calc R 1.000
H H26 0.67230 0.51580 0.31740 0.0710 Uiso calc R 1.000
H H27 0.74720 0.59480 0.24330 0.0810 Uiso calc R 1.000
H H28 0.64560 0.70650 0.14450 0.0810 Uiso calc R 1.000
H H30 0.47600 0.80320 0.06790 0.0780 Uiso calc R 1.000
H H32 0.30300 0.88990 -0.01660 0.1020 Uiso calc R 1.000
H H33 0.13040 0.93760 -0.04430 0.1150 Uiso calc R 1.000
H H34 0.05430 0.88710 0.03480 0.0980 Uiso calc R 1.000
H H35 0.15240 0.78970 0.14100 0.0750 Uiso calc R 1.000

loop_
_atom_type_symbol
_atom_type_description
_atom_type_scat_dispersion_real
_atom_type_scat_dispersion_imag
_atom_type_scat_source
O O 0.0106 0.0060 'International Tables Vol C Tables 4.2.6.8 and 6.1.1.4'
N N 0.0061 0.0033 'International Tables Vol C Tables 4.2.6.8 and 6.1.1.4'
H H 0.0000 0.0000 'International Tables Vol C Tables 4.2.6.8 and 6.1.1.4'
C C 0.0033 0.0016 'International Tables Vol C Tables 4.2.6.8 and 6.1.1.4'

loop_
_geom_angle_atom_site_label_1
_geom_angle_atom_site_label_2
_geom_angle_atom_site_label_3
_geom_angle
_geom_angle_publ_flag
C6 O2 C7 118.7(2) no
C19 O3 C22 117.6(2) no
C14 N1 C15 96.30(16) no
C14 N1 C16 133.00(18) no
C15 N1 C16 128.98(18) no
C2 C1 C6 116.3(2) no
C2 C1 C13 122.8(2) no
C6 C1 C13 120.9(2) no
C1 C2 C3 122.0(2) no
C2 C3 C4 120.0(3) no
C3 C4 C5 119.6(3) no
C4 C5 C6 120.0(3) no
O2 C6 C1 122.1(2) no
O2 C6 C5 115.8(2) no
C1 C6 C5 122.1(2) no
O2 C7 C8 116.1(3) no
O2 C7 C12 123.1(2) no
C8 C7 C12 120.7(3) no
C7 C8 C9 119.8(3) no
C8 C9 C10 121.0(3) no
C9 C10 C11 118.1(3) no
C10 C11 C12 122.4(3) no
C7 C12 C11 117.9(2) no
C7 C12 C13 119.7(2) no
C11 C12 C13 122.4(2) no
C1 C13 C12 112.00(19) no
C1 C13 C14 118.68(18) no
C1 C13 C15 117.93(19) no
C12 C13 C14 110.92(19) no
C12 C13 C15 110.36(17) no
C14 C13 C15 84.07(16) no
O1 C14 N1 131.6(2) no
O1 C14 C13 135.1(2) no
N1 C14 C13 93.13(17) no
N1 C15 C13 86.41(15) no
N1 C15 C23 119.70(19) no
C13 C15 C23 121.11(18) no
N1 C16 C17 121.18(19) no
N1 C16 C21 119.6(2) no
C17 C16 C21 119.3(2) no
C16 C17 C18 119.7(2) no
C17 C18 C19 120.6(2) no
O3 C19 C18 116.1(2) no
O3 C19 C20 123.7(2) no
C18 C19 C20 120.2(2) no
C19 C20 C21 119.3(3) no
C16 C21 C20 121.0(3) no
C15 C23 C24 125.59(19) no
C15 C23 C36 114.9(2) no
C24 C23 C36 119.3(2) no
C23 C24 C25 125.3(2) no
C23 C24 C29 118.9(2) no
C25 C24 C29 115.9(2) no
C24 C25 C26 122.1(2) no
C25 C26 C27 121.2(3) no
C26 C27 C28 119.9(3) no
C27 C28 C29 121.4(3) no
C24 C29 C28 119.4(2) no
C24 C29 C30 120.1(3) no
C28 C29 C30 120.5(3) no
C29 C30 C31 121.9(3) no
C30 C31 C32 121.8(3) no
C30 C31 C36 119.1(3) no
C32 C31 C36 119.1(3) no
C31 C32 C33 121.7(3) no
C32 C33 C34 120.1(3) no
C33 C34 C35 120.9(3) no
C34 C35 C36 121.2(3) no
C23 C36 C31 120.2(2) no
C23 C36 C35 122.7(2) no
C31 C36 C35 117.1(2) no
C1 C2 H2 119.00 no
C3 C2 H2 119.00 no
C2 C3 H3 120.00 no
C4 C3 H3 120.00 no
C3 C4 H4 120.00 no
C5 C4 H4 120.00 no
C4 C5 H5 120.00 no
C6 C5 H5 120.00 no
C7 C8 H8 120.00 no
C9 C8 H8 120.00 no
C8 C9 H9 119.00 no
C10 C9 H9 119.00 no
C9 C10 H10 121.00 no
C11 C10 H10 121.00 no
C10 C11 H11 119.00 no
C12 C11 H11 119.00 no
N1 C15 H15 109.00 no
C13 C15 H15 109.00 no
C23 C15 H15 109.00 no
C16 C17 H17 120.00 no
C18 C17 H17 120.00 no
C17 C18 H18 120.00 no
C19 C18 H18 120.00 no
C19 C20 H20 120.00 no
C21 C20 H20 120.00 no
C16 C21 H21 119.00 no
C20 C21 H21 120.00 no
O3 C22 H22A 109.00 no
O3 C22 H22B 109.00 no
O3 C22 H22C 109.00 no
H22A C22 H22B 109.00 no
H22A C22 H22C 110.00 no
H22B C22 H22C 109.00 no
C24 C25 H25 119.00 no
C26 C25 H25 119.00 no
C25 C26 H26 119.00 no
C27 C26 H26 119.00 no
C26 C27 H27 120.00 no
C28 C27 H27 120.00 no
C27 C28 H28 119.00 no
C29 C28 H28 119.00 no
C29 C30 H30 119.00 no
C31 C30 H30 119.00 no
C31 C32 H32 119.00 no
C33 C32 H32 119.00 no
C32 C33 H33 120.00 no
C34 C33 H33 120.00 no
C33 C34 H34 120.00 no
C35 C34 H34 120.00 no
C34 C35 H35 119.00 no
C36 C35 H35 119.00 no

loop_
_geom_bond_atom_site_label_1
_geom_bond_atom_site_label_2
_geom_bond_distance
_geom_bond_publ_flag
O1 C14 1.204(3) no
O2 C6 1.386(3) no
O2 C7 1.367(3) no
O3 C19 1.375(3) no
O3 C22 1.421(4) no
N1 C14 1.366(3) no
N1 C15 1.472(3) no
N1 C16 1.419(3) no
C1 C2 1.399(3) no
C1 C6 1.397(3) no
C1 C13 1.485(3) no
C2 C3 1.370(4) no
C3 C4 1.383(4) no
C4 C5 1.377(4) no
C5 C6 1.372(4) no
C7 C8 1.390(4) no
C7 C12 1.391(4) no
C8 C9 1.367(5) no
C9 C10 1.388(5) no
C10 C11 1.386(5) no
C11 C12 1.379(4) no
C12 C13 1.518(3) no
C13 C14 1.543(3) no
C13 C15 1.615(3) no
C15 C23 1.514(3) no
C16 C17 1.386(3) no
C16 C21 1.373(4) no
C17 C18 1.383(3) no
C18 C19 1.375(3) no
C19 C20 1.369(4) no
C20 C21 1.392(4) no
C23 C24 1.423(3) no
C23 C36 1.416(3) no
C24 C25 1.426(3) no
C24 C29 1.442(4) no
C25 C26 1.361(4) no
C26 C27 1.400(4) no
C27 C28 1.338(5) no
C28 C29 1.437(4) no
C29 C30 1.382(4) no
C30 C31 1.387(4) no
C31 C32 1.429(4) no
C31 C36 1.437(4) no
C32 C33 1.336(6) no
C33 C34 1.415(5) no
C34 C35 1.364(4) no
C35 C36 1.432(4) no
C2 H2 0.9300 no
C3 H3 0.9300 no
C4 H4 0.9300 no
C5 H5 0.9300 no
C8 H8 0.9300 no
C9 H9 0.9300 no
C10 H10 0.9300 no
C11 H11 0.9300 no
C15 H15 0.9800 no
C17 H17 0.9300 no
C18 H18 0.9300 no
C20 H20 0.9300 no
C21 H21 0.9300 no
C22 H22A 0.9600 no
C22 H22B 0.9600 no
C22 H22C 0.9600 no
C25 H25 0.9300 no
C26 H26 0.9300 no
C27 H27 0.9300 no
C28 H28 0.9300 no
C30 H30 0.9300 no
C32 H32 0.9300 no
C33 H33 0.9300 no
C34 H34 0.9300 no
C35 H35 0.9300 no

loop_
_geom_contact_atom_site_label_1
_geom_contact_atom_site_label_2
_geom_contact_distance
_geom_contact_site_symmetry_2
_geom_contact_publ_flag
O1 C17 3.255(3) . no
O1 C18 3.419(3) 3_666 no
O3 C8 3.317(4) 4_665 no
O1 H17 2.7600 . no
O1 H18 2.5800 3_666 no
O2 H10 2.8900 2_545 no
O3 H8 2.4100 4_665 no
O3 H28 2.7300 4_565 no
N1 C11 3.308(4) . no
N1 C25 2.916(3) . no
N1 H11 2.8100 . no
N1 H25 2.2800 . no
C1 C36 3.575(3) . no
C2 C23 3.326(3) . no
C2 C27 3.569(4) 2_645 no
C3 C19 3.447(4) 2_645 no
C3 C20 3.471(4) 2_645 no
C3 C26 3.389(4) 2_645 no
C3 C27 3.509(4) 2_645 no
C5 C5 3.489(4) 3_565 no
C8 O3 3.317(4) 4_464 no
C11 N1 3.308(4) . no
C13 C35 3.414(4) . no
C16 C24 3.573(3) . no
C16 C25 3.156(3) . no
C17 O1 3.255(3) . no
C17 C25 3.564(3) . no
C18 O1 3.419(3) 3_666 no
C19 C3 3.447(4) 2_655 no
C20 C3 3.471(4) 2_655 no
C23 C2 3.326(3) . no
C24 C16 3.573(3) . no
C25 C17 3.564(3) . no
C25 C16 3.156(3) . no
C25 N1 2.916(3) . no
C26 C36 3.553(3) 2_645 no
C26 C3 3.389(4) 2_655 no
C27 C3 3.509(4) 2_655 no
C27 C2 3.569(4) 2_655 no
C35 C13 3.414(4) . no
C36 C26 3.553(3) 2_655 no
C36 C1 3.575(3) . no
C5 H5 2.9500 3_565 no
C5 H10 2.9500 2_545 no
C6 H10 2.8400 2_545 no
C7 H35 2.8100 . no
C11 H15 2.7900 . no
C12 H35 2.7600 . no
C13 H35 2.8200 . no
C14 H25 2.9100 . no
C14 H11 2.5600 . no
C14 H17 2.9400 . no
C14 H2 2.7900 . no
C15 H21 2.7200 . no
C15 H35 2.4900 . no
C15 H25 2.8600 . no
C15 H11 3.0200 . no
C16 H25 2.5900 . no
C17 H30 3.0900 4_565 no
C17 H25 2.8800 . no
C18 H30 2.8600 4_565 no
C19 H3 2.9700 2_655 no
C20 H22A 2.7000 . no
C20 H3 3.0200 2_655 no
C20 H22B 2.7600 . no
C21 H15 2.9000 . no
C22 H8 3.0700 4_665 no
C22 H20 2.5000 . no
C25 H2 2.9900 . no
C25 H3 3.0900 2_655 no
C26 H3 2.8500 2_655 no
C26 H21 2.8500 2_645 no
C27 H21 2.7800 2_645 no
C28 H21 3.1000 2_645 no
C29 H20 2.8300 2_645 no
C30 H20 3.0500 2_645 no
C35 H26 2.9200 2_655 no
C35 H15 2.6200 . no
C36 H26 2.7500 2_655 no
H2 C14 2.7900 . no
H2 C25 2.9900 . no
H3 C19 2.9700 2_645 no
H3 C20 3.0200 2_645 no
H3 C25 3.0900 2_645 no
H3 C26 2.8500 2_645 no
H5 C5 2.9500 3_565 no
H8 O3 2.4100 4_464 no
H8 C22 3.0700 4_464 no
H10 O2 2.8900 2_555 no
H10 C5 2.9500 2_555 no
H10 C6 2.8400 2_555 no
H11 N1 2.8100 . no
H11 C14 2.5600 . no
H11 C15 3.0200 . no
H15 C11 2.7900 . no
H15 C21 2.9000 . no
H15 C35 2.6200 . no
H15 H21 2.3400 . no
H15 H35 2.1500 . no
H17 O1 2.7600 . no
H17 C14 2.9400 . no
H18 O1 2.5800 3_666 no
H20 C22 2.5000 . no
H20 H22A 2.2200 . no
H20 H22B 2.3600 . no
H20 C29 2.8300 2_655 no
H20 C30 3.0500 2_655 no
H21 C15 2.7200 . no
H21 H15 2.3400 . no
H21 C26 2.8500 2_655 no
H21 C27 2.7800 2_655 no
H21 C28 3.1000 2_655 no
H22A C20 2.7000 . no
H22A H20 2.2200 . no
H22B C20 2.7600 . no
H22B H20 2.3600 . no
H25 N1 2.2800 . no
H25 C14 2.9100 . no
H25 C15 2.8600 . no
H25 C16 2.5900 . no
H25 C17 2.8800 . no
H26 C35 2.9200 2_645 no
H26 C36 2.7500 2_645 no
H28 H30 2.4300 . no
H28 O3 2.7300 4_564 no
H30 H28 2.4300 . no
H30 H32 2.4600 . no
H30 C17 3.0900 4_564 no
H30 C18 2.8600 4_564 no
H32 H30 2.4600 . no
H35 C7 2.8100 . no
H35 C12 2.7600 . no
H35 C13 2.8200 . no
H35 C15 2.4900 . no
H35 H15 2.1500 . no

loop_
_geom_hbond_atom_site_label_D
_geom_hbond_atom_site_label_H
_geom_hbond_atom_site_label_A
_geom_hbond_site_symmetry_A
_geom_hbond_distance_DH
_geom_hbond_distance_HA
_geom_hbond_distance_DA
_geom_hbond_angle_DHA
_geom_hbond_publ_flag
C8 H8 O3 4_464 0.93 2.41 3.317(4) 164 yes
C18 H18 O1 3_666 0.93 2.58 3.419(3) 150 yes
C25 H25 N1 . 0.93 2.28 2.916(3) 125 yes

loop_
_geom_torsion_atom_site_label_1
_geom_torsion_atom_site_label_2
_geom_torsion_atom_site_label_3
_geom_torsion_atom_site_label_4
_geom_torsion
_geom_torsion_publ_flag
C7 O2 C6 C5 166.4(2) no
C6 O2 C7 C8 -170.7(2) no
C7 O2 C6 C1 -12.9(3) no
C6 O2 C7 C12 10.6(3) no
C22 O3 C19 C18 174.8(2) no
C22 O3 C19 C20 -4.6(4) no
C15 N1 C16 C17 -162.1(2) no
C15 N1 C14 C13 -2.54(18) no
C14 N1 C16 C21 -144.4(3) no
C16 N1 C15 C13 -164.0(2) no
C16 N1 C14 C13 163.0(2) no
C14 N1 C15 C13 2.43(17) no
C16 N1 C15 C23 72.0(3) no
C15 N1 C14 O1 -178.8(3) no
C16 N1 C14 O1 -13.3(4) no
C14 N1 C15 C23 -121.6(2) no
C14 N1 C16 C17 36.5(4) no
C15 N1 C16 C21 17.0(3) no
C2 C1 C13 C14 -34.3(3) no
C6 C1 C13 C15 -113.7(2) no
C6 C1 C13 C14 147.3(2) no
C13 C1 C6 C5 179.4(2) no
C2 C1 C13 C12 -165.6(2) no
C2 C1 C13 C15 64.7(3) no
C6 C1 C13 C12 16.0(3) no
C2 C1 C6 C5 0.9(3) no
C13 C1 C6 O2 -1.4(3) no
C2 C1 C6 O2 -179.9(2) no
C6 C1 C2 C3 0.4(4) no
C13 C1 C2 C3 -178.1(2) no
C1 C2 C3 C4 -0.5(4) no
C2 C3 C4 C5 -0.5(5) no
C3 C4 C5 C6 1.7(4) no
C4 C5 C6 C1 -2.0(4) no
C4 C5 C6 O2 178.8(2) no
O2 C7 C8 C9 179.4(3) no
O2 C7 C12 C11 -178.2(2) no
O2 C7 C12 C13 5.5(3) no
C12 C7 C8 C9 -1.8(4) no
C8 C7 C12 C13 -173.2(2) no
C8 C7 C12 C11 3.2(4) no
C7 C8 C9 C10 -0.7(5) no
C8 C9 C10 C11 1.7(6) no
C9 C10 C11 C12 -0.2(5) no
C10 C11 C12 C7 -2.2(4) no
C10 C11 C12 C13 174.1(3) no
C11 C12 C13 C15 -60.6(3) no
C7 C12 C13 C14 -153.1(2) no
C7 C12 C13 C1 -18.0(3) no
C11 C12 C13 C14 30.8(3) no
C7 C12 C13 C15 115.6(2) no
C11 C12 C13 C1 165.9(2) no
C12 C13 C15 N1 107.99(19) no
C1 C13 C15 C23 1.3(3) no
C1 C13 C14 O1 -63.0(4) no
C12 C13 C14 O1 68.8(3) no
C12 C13 C14 N1 -107.24(19) no
C1 C13 C14 N1 121.0(2) no
C1 C13 C15 N1 -121.6(2) no
C15 C13 C14 N1 2.31(16) no
C14 C13 C15 N1 -2.15(15) no
C14 C13 C15 C23 120.7(2) no
C12 C13 C15 C23 -129.2(2) no
C15 C13 C14 O1 178.3(3) no
C13 C15 C23 C24 -101.0(3) no
C13 C15 C23 C36 83.6(2) no
N1 C15 C23 C24 4.0(3) no
N1 C15 C23 C36 -171.31(19) no
N1 C16 C21 C20 -179.3(2) no
C17 C16 C21 C20 -0.2(4) no
N1 C16 C17 C18 178.5(2) no
C21 C16 C17 C18 -0.6(4) no
C16 C17 C18 C19 0.4(4) no
C17 C18 C19 C20 0.5(4) no
C17 C18 C19 O3 -178.9(2) no
O3 C19 C20 C21 178.1(2) no
C18 C19 C20 C21 -1.3(4) no
C19 C20 C21 C16 1.1(4) no
C15 C23 C24 C25 13.0(3) no
C15 C23 C24 C29 -166.6(2) no
C36 C23 C24 C25 -171.8(2) no
C36 C23 C24 C29 8.6(3) no
C15 C23 C36 C31 170.1(2) no
C15 C23 C36 C35 -9.0(3) no
C24 C23 C36 C31 -5.6(3) no
C24 C23 C36 C35 175.4(2) no
C23 C24 C25 C26 -175.9(2) no
C29 C24 C25 C26 3.7(3) no
C23 C24 C29 C28 175.5(2) no
C23 C24 C29 C30 -5.5(3) no
C25 C24 C29 C28 -4.1(3) no
C25 C24 C29 C30 174.8(2) no
C24 C25 C26 C27 -0.3(4) no
C25 C26 C27 C28 -2.9(4) no
C26 C27 C28 C29 2.3(5) no
C27 C28 C29 C24 1.3(4) no
C27 C28 C29 C30 -177.7(3) no
C24 C29 C30 C31 -0.8(4) no
C28 C29 C30 C31 178.2(3) no
C29 C30 C31 C32 -176.5(3) no
C29 C30 C31 C36 3.9(4) no
C30 C31 C32 C33 -179.4(3) no
C36 C31 C32 C33 0.2(5) no
C30 C31 C36 C23 -0.7(4) no
C30 C31 C36 C35 178.4(3) no
C32 C31 C36 C23 179.8(2) no
C32 C31 C36 C35 -1.2(4) no
C31 C32 C33 C34 0.5(5) no
C32 C33 C34 C35 -0.2(5) no
C33 C34 C35 C36 -0.9(5) no
C34 C35 C36 C23 -179.4(3) no
C34 C35 C36 C31 1.5(4) no
